data_2240318
loop_
_publ_author_name
'Mahfouz, Refaat M.'
'Demircio\(glu, Zeynep'
'Abbady, Mohamed S.'
'B\"uy\"ukg\"ung\"or, Orhan'

_publ_section_title
;
 Crystal structure of
 (<i>Z</i>)-4-[1-(4-acetylanilino)ethylidene]-3-methyl-1-phenyl-1<i>H</i>-pyrazol-5(4<i>H</i>)-one
;
_journal_coeditor_code HB7330
_journal_issue 1
_journal_name_full 'Acta Crystallographica Section E'
_journal_page_first 94
_journal_page_last 96
_journal_paper_doi 10.1107/S2056989014026899
_journal_volume 71
_journal_year 2015
_chemical_formula_iupac 'C20 H19 N3 O2'
_chemical_formula_moiety 'C20 H19 N3 O2'
_chemical_formula_sum 'C20 H19 N3 O2'
_chemical_formula_weight 333.38
_chemical_name_systematic
(<i>Z</i>)-4-[1-(4-Acetylanilino)ethylidene]-3-methyl-1-phenyl-1<i>H</i>-pyrazol-5(4<i>H</i>)-one
_space_group_crystal_system monoclinic
_space_group_IT_number 14
_space_group_name_Hall '-P 2yn'
_space_group_name_H-M_alt 'P 1 21/n 1'
_symmetry_space_group_name_Hall '-P 2yn'
_symmetry_space_group_name_H-M 'P 1 21/n 1'
_atom_sites_solution_hydrogens mixed
_atom_sites_solution_primary direct
_atom_sites_solution_secondary difmap
_audit_creation_method SHELXL97
_cell_angle_alpha 90
_cell_angle_beta 107.425(3)
_cell_angle_gamma 90
_cell_formula_units_Z 4
_cell_length_a 11.8549(4)
_cell_length_b 11.6070(5)
_cell_length_c 13.1591(5)
_cell_measurement_reflns_used 3705
_cell_measurement_temperature 296
_cell_measurement_theta_max 26.69
_cell_measurement_theta_min 2.43
_cell_volume 1727.60(12)
_computing_cell_refinement
;
X-RED32 (Stoe & Cie, 2002)
;
_computing_data_collection
;
X-AREA (Stoe & Cie, 2002)
;
_computing_data_reduction
;
X-RED32 (Stoe & Cie, 2002)
;
_computing_molecular_graphics
;
ORTEP-3 for Windows (Farrugia, 2012) and PLATON (Spek, 2009)
;
_computing_publication_material
;
WinGX (Farrugia, 2012)
;
_computing_structure_refinement
;
SHELXL97 (Sheldrick, 2008)
;
_computing_structure_solution
;
SHELXS97 (Sheldrick, 2008)
;
_diffrn_ambient_temperature 296
_diffrn_measured_fraction_theta_full 0.999
_diffrn_measured_fraction_theta_max 0.999
_diffrn_measurement_device_type 'Stoe IPDS 2'
_diffrn_measurement_method '\w-scan rotation method'
_diffrn_radiation_type MoK\a
_diffrn_radiation_wavelength 0.71073
_diffrn_reflns_av_R_equivalents 0.0562
_diffrn_reflns_av_sigmaI/netI 0.0281
_diffrn_reflns_limit_h_max 14
_diffrn_reflns_limit_h_min -14
_diffrn_reflns_limit_k_max 14
_diffrn_reflns_limit_k_min -14
_diffrn_reflns_limit_l_max 16
_diffrn_reflns_limit_l_min -16
_diffrn_reflns_number 25592
_diffrn_reflns_theta_full 25.242
_diffrn_reflns_theta_max 26.50
_diffrn_reflns_theta_min 2.39
_exptl_absorpt_coefficient_mu 0.085
_exptl_absorpt_correction_T_max 0.9906
_exptl_absorpt_correction_T_min 0.9349
_exptl_absorpt_correction_type integration
_exptl_absorpt_process_details
;
(X-RED32; Stoe & Cie, 2002)
;
_exptl_crystal_colour yellow
_exptl_crystal_density_diffrn 1.282
_exptl_crystal_density_method 'not measured'
_exptl_crystal_description slab
_exptl_crystal_F_000 704
_exptl_crystal_size_max 0.80
_exptl_crystal_size_mid 0.57
_exptl_crystal_size_min 0.10
_refine_diff_density_max 0.165
_refine_diff_density_min -0.157
_refine_ls_extinction_method none
_refine_ls_goodness_of_fit_ref 1.066
_refine_ls_hydrogen_treatment mixed
_refine_ls_matrix_type full
_refine_ls_number_parameters 231
_refine_ls_number_reflns 3584
_refine_ls_number_restraints 1
_refine_ls_restrained_S_all 1.067
_refine_ls_R_factor_all 0.0690
_refine_ls_R_factor_gt 0.0498
_refine_ls_shift/su_max 0.000
_refine_ls_shift/su_mean 0.000
_refine_ls_structure_factor_coef Fsqd
_refine_ls_weighting_details 'w=1/[\s^2^(Fo^2^)+(0.0592P)^2^+0.1897P] where P=(Fo^2^+2Fc^2^)/3'
_refine_ls_weighting_scheme calc
_refine_ls_wR_factor_gt 0.1172
_refine_ls_wR_factor_ref 0.1264
_reflns_number_gt 2772
_reflns_number_total 3584
_reflns_threshold_expression I>2\s(I)
_cod_data_source_file hb7330sup1.cif
_cod_data_source_block I
_cod_database_code 2240318
_cod_database_fobs_code 2240318
_shelx_space_group_comment
;
The symmetry employed for this shelxl refinement is uniquely defined
by the following loop, which should always be used as a source of
symmetry information in preference to the above space-group names.
They are only intended as comments.
;
_shelxl_version_number .2013

loop_
_space_group_symop_operation_xyz
'x, y, z'
'-x+1/2, y+1/2, -z+1/2'
'-x, -y, -z'
'x-1/2, -y-1/2, z-1/2'

loop_
_atom_site_type_symbol
_atom_site_label
_atom_site_fract_x
_atom_site_fract_y
_atom_site_fract_z
_atom_site_U_iso_or_equiv
_atom_site_adp_type
_atom_site_calc_flag
_atom_site_refinement_flags
_atom_site_occupancy
_atom_site_symmetry_multiplicity
C C1 0.68663(14) 0.70961(15) 0.55951(13) 0.0594(4) Uani d . 1 1
C C2 0.78901(16) 0.70082(19) 0.64551(16) 0.0771(5) Uani d . 1 1
H H2 0.7865 0.6647 0.7079 0.093 Uiso calc R 1 1
C C3 0.89330(18) 0.7453(2) 0.6381(2) 0.0931(7) Uani d . 1 1
H H3 0.9614 0.7388 0.6957 0.112 Uiso calc R 1 1
C C4 0.89876(19) 0.7993(2) 0.5472(2) 0.0923(7) Uani d . 1 1
H H4 0.9701 0.8287 0.5427 0.111 Uiso calc R 1 1
C C5 0.79784(19) 0.8096(2) 0.46270(19) 0.0838(6) Uani d . 1 1
H H5 0.8011 0.8472 0.4012 0.101 Uiso calc R 1 1
C C6 0.69112(16) 0.76487(17) 0.46756(16) 0.0698(5) Uani d . 1 1
H H6 0.6234 0.7719 0.4097 0.084 Uiso calc R 1 1
C C7 0.47116(14) 0.65691(14) 0.49191(12) 0.0542(4) Uani d . 1 1
C C8 0.39461(14) 0.60235(13) 0.54463(12) 0.0530(4) Uani d . 1 1
C C9 0.46974(15) 0.57875(15) 0.65068(12) 0.0583(4) Uani d . 1 1
C C10 0.4410(2) 0.5216(2) 0.74124(14) 0.0825(6) Uani d . 1 1
H H10A 0.4126 0.4450 0.7208 0.099 Uiso calc R 1 1
H H10B 0.3811 0.5651 0.7598 0.099 Uiso calc R 1 1
H H10C 0.5107 0.5179 0.8015 0.099 Uiso calc R 1 1
C C11 0.27542(14) 0.58305(14) 0.49366(12) 0.0536(4) Uani d . 1 1
C C12 0.19337(16) 0.53059(17) 0.54741(14) 0.0685(5) Uani d . 1 1
H H12A 0.1621 0.5898 0.5822 0.103 Uiso calc R 1 1
H H12B 0.2356 0.4753 0.5992 0.103 Uiso calc R 1 1
H H12C 0.1296 0.4929 0.4954 0.103 Uiso calc R 1 1
C C13 0.11905(14) 0.61084(14) 0.31950(12) 0.0545(4) Uani d . 1 1
C C14 0.10632(15) 0.57899(16) 0.21567(13) 0.0633(4) Uani d . 1 1
H H14 0.1718 0.5538 0.1968 0.076 Uiso calc R 1 1
C C15 -0.00252(15) 0.58422(17) 0.13969(14) 0.0661(5) Uani d . 1 1
H H15 -0.0096 0.5630 0.0699 0.079 Uiso calc R 1 1
C C16 -0.10156(14) 0.62055(15) 0.16568(13) 0.0595(4) Uani d . 1 1
C C17 -0.08768(15) 0.65196(16) 0.27021(15) 0.0663(5) Uani d . 1 1
H H17 -0.1534 0.6762 0.2892 0.080 Uiso calc R 1 1
C C18 0.02076(15) 0.64829(16) 0.34677(14) 0.0647(4) Uani d . 1 1
H H18 0.0281 0.6708 0.4163 0.078 Uiso calc R 1 1
C C19 -0.22040(16) 0.63304(18) 0.08467(17) 0.0739(5) Uani d . 1 1
C C20 -0.23519(19) 0.5992(2) -0.02808(16) 0.0863(6) Uani d . 1 1
H H20A -0.2151 0.5193 -0.0307 0.104 Uiso calc R 1 1
H H20B -0.1841 0.6453 -0.0560 0.104 Uiso calc R 1 1
H H20C -0.3158 0.6111 -0.0700 0.104 Uiso calc R 1 1
N N1 0.57996(12) 0.66251(12) 0.56781(10) 0.0576(3) Uani d . 1 1
N N2 0.57755(13) 0.61356(13) 0.66442(11) 0.0639(4) Uani d . 1 1
N N3 0.23507(12) 0.61234(13) 0.39067(11) 0.0586(4) Uani d D 1 1
O O1 0.44674(10) 0.69356(12) 0.39873(9) 0.0673(3) Uani d . 1 1
O O2 -0.30253(13) 0.67134(17) 0.11080(14) 0.1087(6) Uani d . 1 1
H H3A 0.2925(16) 0.6339(18) 0.3635(15) 0.086(6) Uiso d D 1 1

loop_
_atom_site_aniso_label
_atom_site_aniso_U_11
_atom_site_aniso_U_22
_atom_site_aniso_U_33
_atom_site_aniso_U_12
_atom_site_aniso_U_13
_atom_site_aniso_U_23
C1 0.0516(9) 0.0619(10) 0.0649(10) -0.0006(7) 0.0176(7) -0.0177(8)
C2 0.0589(10) 0.0909(14) 0.0741(12) -0.0009(10) 0.0089(9) -0.0204(10)
C3 0.0577(11) 0.1136(18) 0.1009(17) -0.0079(11) 0.0128(11) -0.0380(15)
C4 0.0619(12) 0.1057(17) 0.1176(18) -0.0214(11) 0.0397(12) -0.0490(15)
C5 0.0779(13) 0.0907(15) 0.0948(15) -0.0168(11) 0.0439(12) -0.0234(12)
C6 0.0608(10) 0.0796(12) 0.0721(11) -0.0067(9) 0.0247(9) -0.0135(9)
C7 0.0521(8) 0.0580(9) 0.0512(8) 0.0024(7) 0.0136(7) -0.0054(7)
C8 0.0568(9) 0.0529(9) 0.0501(8) 0.0012(7) 0.0170(7) -0.0024(7)
C9 0.0649(10) 0.0575(9) 0.0504(8) 0.0038(8) 0.0140(7) -0.0007(7)
C10 0.0912(14) 0.0940(15) 0.0590(10) -0.0028(12) 0.0177(10) 0.0137(10)
C11 0.0579(9) 0.0505(9) 0.0537(8) 0.0007(7) 0.0186(7) -0.0032(7)
C12 0.0693(11) 0.0700(11) 0.0697(11) -0.0055(9) 0.0263(9) 0.0063(9)
C13 0.0499(8) 0.0561(9) 0.0568(9) -0.0027(7) 0.0148(7) 0.0001(7)
C14 0.0529(9) 0.0800(12) 0.0587(9) 0.0079(8) 0.0195(7) -0.0031(8)
C15 0.0619(10) 0.0783(12) 0.0554(9) 0.0041(9) 0.0133(8) -0.0057(8)
C16 0.0504(9) 0.0597(10) 0.0663(10) -0.0039(7) 0.0145(7) 0.0045(8)
C17 0.0525(9) 0.0752(12) 0.0760(11) 0.0051(8) 0.0267(8) 0.0036(9)
C18 0.0620(10) 0.0753(12) 0.0602(9) 0.0041(9) 0.0233(8) -0.0053(8)
C19 0.0530(10) 0.0735(12) 0.0898(13) -0.0073(9) 0.0133(9) 0.0103(10)
C20 0.0737(13) 0.0826(14) 0.0827(13) -0.0088(11) -0.0069(10) 0.0038(11)
N1 0.0527(7) 0.0649(8) 0.0527(7) 0.0008(6) 0.0120(6) -0.0036(6)
N2 0.0657(9) 0.0692(9) 0.0519(7) 0.0039(7) 0.0104(6) 0.0015(6)
N3 0.0496(7) 0.0718(9) 0.0546(8) -0.0041(6) 0.0158(6) -0.0003(6)
O1 0.0583(7) 0.0915(9) 0.0505(6) -0.0052(6) 0.0139(5) 0.0071(6)
O2 0.0523(8) 0.1516(16) 0.1176(13) 0.0109(9) 0.0185(8) 0.0077(11)

loop_
_atom_type_symbol
_atom_type_description
_atom_type_scat_dispersion_real
_atom_type_scat_dispersion_imag
_atom_type_scat_source
C C 0.0033 0.0016 'International Tables Vol C Tables 4.2.6.8 and 6.1.1.4'
H H 0.0000 0.0000 'International Tables Vol C Tables 4.2.6.8 and 6.1.1.4'
N N 0.0061 0.0033 'International Tables Vol C Tables 4.2.6.8 and 6.1.1.4'
O O 0.0106 0.0060 'International Tables Vol C Tables 4.2.6.8 and 6.1.1.4'

loop_
_geom_angle_atom_site_label_1
_geom_angle_atom_site_label_2
_geom_angle_atom_site_label_3
_geom_angle
C6 C1 C2 119.44(17)
C6 C1 N1 121.12(15)
C2 C1 N1 119.44(17)
C3 C2 C1 120.0(2)
C3 C2 H2 120.0
C1 C2 H2 120.0
C4 C3 C2 120.9(2)
C4 C3 H3 119.5
C2 C3 H3 119.5
C3 C4 C5 119.3(2)
C3 C4 H4 120.3
C5 C4 H4 120.3
C4 C5 C6 121.1(2)
C4 C5 H5 119.5
C6 C5 H5 119.5
C1 C6 C5 119.22(19)
C1 C6 H6 120.4
C5 C6 H6 120.4
O1 C7 N1 126.05(15)
O1 C7 C8 128.90(14)
N1 C7 C8 105.04(13)
C11 C8 C9 133.02(15)
C11 C8 C7 122.26(14)
C9 C8 C7 104.71(14)
N2 C9 C8 111.89(15)
N2 C9 C10 118.56(15)
C8 C9 C10 129.55(16)
C9 C10 H10A 109.5
C9 C10 H10B 109.5
H10A C10 H10B 109.5
C9 C10 H10C 109.5
H10A C10 H10C 109.5
H10B C10 H10C 109.5
N3 C11 C8 116.82(14)
N3 C11 C12 119.81(15)
C8 C11 C12 123.36(14)
C11 C12 H12A 109.5
C11 C12 H12B 109.5
H12A C12 H12B 109.5
C11 C12 H12C 109.5
H12A C12 H12C 109.5
H12B C12 H12C 109.5
C14 C13 C18 119.26(15)
C14 C13 N3 117.11(14)
C18 C13 N3 123.42(15)
C15 C14 C13 120.55(15)
C15 C14 H14 119.7
C13 C14 H14 119.7
C14 C15 C16 120.94(16)
C14 C15 H15 119.5
C16 C15 H15 119.5
C15 C16 C17 117.95(15)
C15 C16 C19 122.73(16)
C17 C16 C19 119.24(16)
C18 C17 C16 121.75(16)
C18 C17 H17 119.1
C16 C17 H17 119.1
C17 C18 C13 119.55(16)
C17 C18 H18 120.2
C13 C18 H18 120.2
O2 C19 C20 120.93(18)
O2 C19 C16 119.9(2)
C20 C19 C16 119.16(18)
C19 C20 H20A 109.5
C19 C20 H20B 109.5
H20A C20 H20B 109.5
C19 C20 H20C 109.5
H20A C20 H20C 109.5
H20B C20 H20C 109.5
C7 N1 N2 111.72(13)
C7 N1 C1 128.96(14)
N2 N1 C1 119.31(13)
C9 N2 N1 106.63(13)
C11 N3 C13 130.49(14)
C11 N3 H3A 113.1(13)
C13 N3 H3A 116.4(13)

loop_
_geom_bond_atom_site_label_1
_geom_bond_atom_site_label_2
_geom_bond_distance
C1 C6 1.385(3)
C1 C2 1.393(2)
C1 N1 1.412(2)
C2 C3 1.370(3)
C2 H2 0.9300
C3 C4 1.370(4)
C3 H3 0.9300
C4 C5 1.373(3)
C4 H4 0.9300
C5 C6 1.387(3)
C5 H5 0.9300
C6 H6 0.9300
C7 O1 1.2472(19)
C7 N1 1.376(2)
C7 C8 1.443(2)
C8 C11 1.389(2)
C8 C9 1.439(2)
C9 N2 1.300(2)
C9 C10 1.490(2)
C10 H10A 0.9600
C10 H10B 0.9600
C10 H10C 0.9600
C11 N3 1.339(2)
C11 C12 1.493(2)
C12 H12A 0.9600
C12 H12B 0.9600
C12 H12C 0.9600
C13 C14 1.380(2)
C13 C18 1.388(2)
C13 N3 1.413(2)
C14 C15 1.377(2)
C14 H14 0.9300
C15 C16 1.383(2)
C15 H15 0.9300
C16 C17 1.384(2)
C16 C19 1.498(2)
C17 C18 1.376(2)
C17 H17 0.9300
C18 H18 0.9300
C19 O2 1.210(2)
C19 C20 1.494(3)
C20 H20A 0.9600
C20 H20B 0.9600
C20 H20C 0.9600
N1 N2 1.4006(19)
N3 H3A 0.895(15)

loop_
_geom_hbond_atom_site_label_D
_geom_hbond_atom_site_label_H
_geom_hbond_atom_site_label_A
_geom_hbond_site_symmetry_A
_geom_hbond_distance_DH
_geom_hbond_distance_HA
_geom_hbond_distance_DA
_geom_hbond_angle_DHA
N3 H3A O1 . 0.895(15) 1.878(17) 2.6527(18) 143.7(18)
C4 H4 O2 4_776 0.93 2.57 3.403(2) 150

loop_
_geom_torsion_atom_site_label_1
_geom_torsion_atom_site_label_2
_geom_torsion_atom_site_label_3
_geom_torsion_atom_site_label_4
_geom_torsion
C6 C1 C2 C3 -0.8(3)
N1 C1 C2 C3 179.45(18)
C1 C2 C3 C4 0.3(3)
C2 C3 C4 C5 0.5(3)
C3 C4 C5 C6 -0.9(3)
C2 C1 C6 C5 0.5(3)
N1 C1 C6 C5 -179.81(16)
C4 C5 C6 C1 0.4(3)
O1 C7 C8 C11 -0.1(3)
N1 C7 C8 C11 178.89(14)
O1 C7 C8 C9 -179.84(17)
N1 C7 C8 C9 -0.80(16)
C11 C8 C9 N2 -179.15(17)
C7 C8 C9 N2 0.49(19)
C11 C8 C9 C10 1.4(3)
C7 C8 C9 C10 -178.95(18)
C9 C8 C11 N3 -177.17(17)
C7 C8 C11 N3 3.2(2)
C9 C8 C11 C12 1.8(3)
C7 C8 C11 C12 -177.78(16)
C18 C13 C14 C15 0.0(3)
N3 C13 C14 C15 -174.80(16)
C13 C14 C15 C16 -0.5(3)
C14 C15 C16 C17 0.3(3)
C14 C15 C16 C19 176.95(17)
C15 C16 C17 C18 0.4(3)
C19 C16 C17 C18 -176.39(17)
C16 C17 C18 C13 -0.8(3)
C14 C13 C18 C17 0.6(3)
N3 C13 C18 C17 175.11(17)
C15 C16 C19 O2 -175.8(2)
C17 C16 C19 O2 0.7(3)
C15 C16 C19 C20 3.4(3)
C17 C16 C19 C20 179.97(18)
O1 C7 N1 N2 179.96(15)
C8 C7 N1 N2 0.89(17)
O1 C7 N1 C1 0.2(3)
C8 C7 N1 C1 -178.83(15)
C6 C1 N1 C7 3.6(3)
C2 C1 N1 C7 -176.73(16)
C6 C1 N1 N2 -176.12(16)
C2 C1 N1 N2 3.6(2)
C8 C9 N2 N1 0.04(19)
C10 C9 N2 N1 179.55(16)
C7 N1 N2 C9 -0.60(19)
C1 N1 N2 C9 179.15(14)
C8 C11 N3 C13 -175.30(16)
C12 C11 N3 C13 5.7(3)
C14 C13 N3 C11 -142.71(18)
C18 C13 N3 C11 42.7(3)
